data_7242034
loop_
_publ_author_name
'Lee, Soojin'
'Kim, Dongwon'
'Park, In-Hyeok'
'Jung, Ok-Sang'

_publ_section_title
;
 Unusual porous crystals via catenation of 1D ladders: unprecedented
 mixture effects on the adsorption of xylene isomers in a SCSC mode
;
_journal_issue 1
_journal_name_full CrystEngComm
_journal_page_first 40
_journal_page_last 46
_journal_paper_doi 10.1039/D0CE01458C
_journal_volume 23
_journal_year 2021
_chemical_formula_sum 'C60 H54 Ag Cl N3 O13'
_chemical_formula_weight 1168.38
_space_group_crystal_system triclinic
_space_group_IT_number 2
_space_group_name_Hall '-P 1'
_space_group_name_H-M_alt 'P -1'
_atom_sites_solution_hydrogens geom
_audit_creation_method SHELXL-2018/3
_audit_update_record
;
2020-07-20 deposited with the CCDC.	2020-10-20 downloaded from the CCDC.
;
_cell_angle_alpha 97.80(3)
_cell_angle_beta 110.15(3)
_cell_angle_gamma 98.57(3)
_cell_formula_units_Z 2
_cell_length_a 12.716(3)
_cell_length_b 13.798(3)
_cell_length_c 16.840(3)
_cell_measurement_reflns_used 48715
_cell_measurement_temperature 220(2)
_cell_measurement_theta_max 33.749
_cell_measurement_theta_min 0.458
_cell_volume 2686.6(12)
_computing_cell_refinement 'HKL3000sm (Otwinowski & Minor, 1997)'
_computing_data_collection 'PAL BL2D-SMDC Program (Shin et. al, 2016)'
_computing_data_reduction 'HKL3000sm (Otwinowski & Minor, 1997)'
_computing_structure_refinement SHELXL
_computing_structure_solution 'SHELXT 2018/2 (Sheldrick, 2018)'
_diffrn_ambient_temperature 220(2)
_diffrn_measured_fraction_theta_full 0.957
_diffrn_measured_fraction_theta_max 0.957
_diffrn_measurement_device_type 'Rayonix MX225HS CCD area detector'
_diffrn_measurement_method 'omega scan'
_diffrn_radiation_type synchrotron
_diffrn_radiation_wavelength 0.800
_diffrn_reflns_av_R_equivalents 0.0266
_diffrn_reflns_av_unetI/netI 0.0338
_diffrn_reflns_Laue_measured_fraction_full 0.957
_diffrn_reflns_Laue_measured_fraction_max 0.957
_diffrn_reflns_limit_h_max 14
_diffrn_reflns_limit_h_min -14
_diffrn_reflns_limit_k_max 16
_diffrn_reflns_limit_k_min -16
_diffrn_reflns_limit_l_max 19
_diffrn_reflns_limit_l_min -19
_diffrn_reflns_number 16825
_diffrn_reflns_point_group_measured_fraction_full 0.957
_diffrn_reflns_point_group_measured_fraction_max 0.957
_diffrn_reflns_theta_full 28.000
_diffrn_reflns_theta_max 28.000
_diffrn_reflns_theta_min 1.971
_diffrn_source 'PLSII 2D bending magnet'
_exptl_absorpt_coefficient_mu 0.668
_exptl_absorpt_correction_T_max 1.000
_exptl_absorpt_correction_T_min 0.586
_exptl_absorpt_correction_type empirical
_exptl_absorpt_process_details 'HKL3000sm Scalepack(Otwinowski et.al,2003)'
_exptl_crystal_colour 'pale brown'
_exptl_crystal_density_diffrn 1.444
_exptl_crystal_description block
_exptl_crystal_F_000 1206
_exptl_crystal_size_max 0.038
_exptl_crystal_size_mid 0.027
_exptl_crystal_size_min 0.022
_refine_diff_density_max 0.965
_refine_diff_density_min -0.848
_refine_diff_density_rms 0.065
_refine_ls_extinction_method none
_refine_ls_goodness_of_fit_ref 1.018
_refine_ls_hydrogen_treatment constr
_refine_ls_matrix_type full
_refine_ls_number_parameters 899
_refine_ls_number_reflns 8708
_refine_ls_number_restraints 1331
_refine_ls_restrained_S_all 0.980
_refine_ls_R_factor_all 0.0848
_refine_ls_R_factor_gt 0.0765
_refine_ls_shift/su_max 0.002
_refine_ls_shift/su_mean 0.000
_refine_ls_structure_factor_coef Fsqd
_refine_ls_weighting_details 'w=1/[\s^2^(Fo^2^)+(0.1398P)^2^+1.8535P] where P=(Fo^2^+2Fc^2^)/3'
_refine_ls_weighting_scheme calc
_refine_ls_wR_factor_gt 0.2184
_refine_ls_wR_factor_ref 0.2271
_reflns_Friedel_coverage 0.000
_reflns_number_gt 7074
_reflns_number_total 8708
_reflns_threshold_expression 'I > 2\s(I)'
_cod_data_source_file d0ce01458c2.cif
_cod_data_source_block ClO4_O-x
_cod_original_cell_volume 2686.6(11)
_cod_database_code 7242034
_shelx_shelxl_version_number 2018/3
_shelx_space_group_comment
;
The symmetry employed for this shelxl refinement is uniquely defined
by the following loop, which should always be used as a source of
symmetry information in preference to the above space-group names.
They are only intended as comments.
;
_shelx_estimated_absorpt_t_min 0.975
_shelx_estimated_absorpt_t_max 0.985

loop_
_space_group_symop_operation_xyz
'x, y, z'
'-x, -y, -z'

loop_
_atom_site_label
_atom_site_type_symbol
_atom_site_fract_x
_atom_site_fract_y
_atom_site_fract_z
_atom_site_U_iso_or_equiv
_atom_site_adp_type
_atom_site_occupancy
_atom_site_site_symmetry_order
_atom_site_calc_flag
_atom_site_refinement_flags_posn
_atom_site_refinement_flags_adp
_atom_site_refinement_flags_occupancy
_atom_site_disorder_assembly
_atom_site_disorder_group
Ag1 Ag 0.02934(3) 0.06851(3) 0.29618(3) 0.1016(2) Uani 1 1 d . U . . .
O1 O 0.5127(3) 0.6365(3) 0.6573(2) 0.0846(9) Uani 1 1 d . U . . .
C1 C 0.7755(4) 0.6382(3) 0.5667(3) 0.0700(10) Uani 1 1 d . U . . .
N2 N 0.2190(3) 0.0980(3) 0.3603(3) 0.0796(9) Uani 1 1 d . U . . .
O2 O 0.9425(2) 0.5607(2) 0.6006(2) 0.0763(7) Uani 1 1 d . U . . .
C2 C 0.7554(4) 0.6357(3) 0.4809(3) 0.0750(10) Uani 1 1 d . U . . .
H2 H 0.816467 0.637020 0.461425 0.090 Uiso 1 1 calc R U . . .
C3 C 0.6455(4) 0.6312(3) 0.4223(3) 0.0752(10) Uani 1 1 d . U . . .
O3 O 0.6481(4) 0.7311(2) 0.3194(2) 0.0912(10) Uani 1 1 d . U . . .
N3 N 0.1343(3) 0.8797(3) -0.2481(3) 0.0822(10) Uani 1 1 d . U . . .
C4 C 0.5567(4) 0.6306(3) 0.4520(3) 0.0750(10) Uani 1 1 d . U . . .
H4 H 0.482385 0.627668 0.412733 0.090 Uiso 1 1 calc R U . . .
C5 C 0.5752(4) 0.6343(3) 0.5389(3) 0.0689(9) Uani 1 1 d . U . . .
C6 C 0.6848(4) 0.6381(3) 0.5962(3) 0.0687(9) Uani 1 1 d . U . . .
H6 H 0.698527 0.640545 0.655080 0.082 Uiso 1 1 calc R U . . .
O6 O 0.6247(3) 0.1396(2) 0.5499(2) 0.0829(8) Uani 1 1 d . U . . .
C7 C 0.4747(4) 0.6317(3) 0.5663(3) 0.0725(10) Uani 1 1 d . U . . .
H7A H 0.439073 0.688429 0.551707 0.087 Uiso 1 1 calc R U . . .
H7AB H 0.417504 0.569797 0.535789 0.087 Uiso 1 1 calc R U . . .
O7 O 0.6335(3) 0.1025(4) 0.4199(3) 0.1063(12) Uani 1 1 d . U . . .
C8 C 0.6243(5) 0.6288(3) 0.3285(3) 0.0857(12) Uani 1 1 d . U . . .
H8A H 0.674617 0.591219 0.310501 0.103 Uiso 1 1 calc R U . . .
H8AB H 0.544533 0.596700 0.292650 0.103 Uiso 1 1 calc R U . . .
O8 O 0.5049(3) 0.8328(3) -0.0475(2) 0.0832(8) Uani 1 1 d . U . . .
O9 O 0.5526(3) 0.8792(4) -0.1546(3) 0.1016(11) Uani 1 1 d . U . . .
C9 C 0.8954(4) 0.6414(3) 0.6284(3) 0.0773(11) Uani 1 1 d . U . . .
H9A H 0.944982 0.705248 0.633177 0.093 Uiso 1 1 calc R U . . .
H9AB H 0.894046 0.637619 0.685693 0.093 Uiso 1 1 calc R U . . .
C10 C 0.4307(4) 0.6269(3) 0.6920(3) 0.0763(11) Uani 1 1 d . U . . .
C12 C 0.2404(4) 0.6077(4) 0.6900(4) 0.0846(12) Uani 1 1 d . U . . .
H12 H 0.162042 0.603406 0.659117 0.101 Uiso 1 1 calc R U . . .
C11 C 0.3162(4) 0.6209(3) 0.6484(3) 0.0792(11) Uani 1 1 d . U . . .
H11 H 0.289213 0.625912 0.589956 0.095 Uiso 1 1 calc R U . . .
C13 C 0.2768(5) 0.6006(3) 0.7759(4) 0.0878(13) Uani 1 1 d . U . . .
C14 C 0.3934(5) 0.6089(4) 0.8197(4) 0.0885(13) Uani 1 1 d . U . . .
H14 H 0.420338 0.605574 0.878497 0.106 Uiso 1 1 calc R U . . .
C15 C 0.4701(4) 0.6217(4) 0.7797(3) 0.0867(13) Uani 1 1 d . U . . .
H15 H 0.548632 0.626907 0.810738 0.104 Uiso 1 1 calc R U . . .
C16 C 0.1936(6) 0.5804(4) 0.8184(5) 0.1049(17) Uani 1 1 d . U . . .
H16A H 0.232753 0.608112 0.880378 0.126 Uiso 1 1 calc R U . A 6
H16B H 0.132413 0.616611 0.796198 0.126 Uiso 1 1 calc R U . A 6
C23 C 0.8928(3) 0.4650(3) 0.5999(3) 0.0693(9) Uani 1 1 d . U . . .
C24 C 0.9175(4) 0.3882(4) 0.5514(3) 0.0755(10) Uani 1 1 d . U . . .
H24 H 0.965210 0.403165 0.520776 0.091 Uiso 1 1 calc R U . . .
C25 C 0.8721(4) 0.2907(4) 0.5482(3) 0.0808(11) Uani 1 1 d . U . . .
H25 H 0.889484 0.239213 0.515315 0.097 Uiso 1 1 calc R U . . .
C26 C 0.8015(4) 0.2662(3) 0.5920(3) 0.0761(11) Uani 1 1 d . U . . .
C27 C 0.7788(4) 0.3427(4) 0.6405(3) 0.0808(11) Uani 1 1 d . U . . .
H27 H 0.732487 0.327343 0.672113 0.097 Uiso 1 1 calc R U . . .
C28 C 0.8225(4) 0.4416(4) 0.6439(3) 0.0759(11) Uani 1 1 d . U . . .
H28 H 0.804136 0.492832 0.676236 0.091 Uiso 1 1 calc R U . . .
C29 C 0.7511(4) 0.1584(4) 0.5892(4) 0.0911(13) Uani 1 1 d . U . . .
H29A H 0.779644 0.113213 0.555251 0.109 Uiso 1 1 calc R U . . .
H29B H 0.774831 0.145235 0.647913 0.109 Uiso 1 1 calc R U . . .
C30 C 0.5802(4) 0.1163(3) 0.4654(3) 0.0796(11) Uani 1 1 d . U . . .
C31 C 0.4529(4) 0.1086(3) 0.4309(3) 0.0741(10) Uani 1 1 d . U . . .
C32 C 0.3962(5) 0.0950(4) 0.3430(3) 0.0869(12) Uani 1 1 d . U . . .
H32 H 0.436369 0.088423 0.305647 0.104 Uiso 1 1 calc R U . . .
C33 C 0.2811(5) 0.0913(4) 0.3107(4) 0.0895(13) Uani 1 1 d . U . . .
H33 H 0.243671 0.083573 0.250663 0.107 Uiso 1 1 calc R U . . .
C34 C 0.2736(4) 0.1120(3) 0.4447(3) 0.0765(11) Uani 1 1 d . U . . .
H34 H 0.231339 0.118133 0.480559 0.092 Uiso 1 1 calc R U . . .
C35 C 0.3898(4) 0.1179(3) 0.4826(3) 0.0751(10) Uani 1 1 d . U . . .
H35 H 0.425597 0.128100 0.542942 0.090 Uiso 1 1 calc R U . . .
C36 C 0.6405(4) 0.7471(3) 0.2390(3) 0.0783(11) Uani 1 1 d . U . . .
C37 C 0.6675(6) 0.8457(4) 0.2329(3) 0.0945(14) Uani 1 1 d . U . . .
H37 H 0.689959 0.896842 0.282112 0.113 Uiso 1 1 calc R U . . .
C38 C 0.6616(5) 0.8690(4) 0.1552(3) 0.0898(13) Uani 1 1 d . U . . .
H38 H 0.680259 0.936417 0.151791 0.108 Uiso 1 1 calc R U . . .
C39 C 0.6290(5) 0.7962(4) 0.0822(3) 0.0834(12) Uani 1 1 d . U . . .
C40 C 0.6035(7) 0.6986(4) 0.0901(4) 0.112(2) Uani 1 1 d . U . . .
H40 H 0.580949 0.647747 0.040735 0.134 Uiso 1 1 calc R U . . .
C41 C 0.6097(5) 0.6722(4) 0.1675(3) 0.0963(15) Uani 1 1 d . U . . .
H41 H 0.593255 0.604574 0.171153 0.116 Uiso 1 1 calc R U . . .
C42 C 0.6231(5) 0.8238(5) -0.0025(3) 0.0926(14) Uani 1 1 d . U . . .
H42A H 0.676243 0.887447 0.007438 0.111 Uiso 1 1 calc R U . . .
H42B H 0.643477 0.771997 -0.036880 0.111 Uiso 1 1 calc R U . . .
C43 C 0.4829(4) 0.8599(4) -0.1237(3) 0.0782(11) Uani 1 1 d . U . . .
C44 C 0.3595(4) 0.8631(3) -0.1658(3) 0.0738(10) Uani 1 1 d . U . . .
C45 C 0.3190(4) 0.8770(3) -0.2503(3) 0.0774(11) Uani 1 1 d . U . . .
H45 H 0.368028 0.881253 -0.281181 0.093 Uiso 1 1 calc R U . . .
C46 C 0.2072(4) 0.8844(4) -0.2884(3) 0.0806(11) Uani 1 1 d . U . . .
H46 H 0.181061 0.893269 -0.345802 0.097 Uiso 1 1 calc R U . . .
C47 C 0.1725(5) 0.8631(4) -0.1668(4) 0.0879(13) Uani 1 1 d . U . . .
H47 H 0.120965 0.856783 -0.138112 0.106 Uiso 1 1 calc R U . . .
C48 C 0.2832(4) 0.8550(4) -0.1242(3) 0.0821(12) Uani 1 1 d . U . . .
H48 H 0.306752 0.844032 -0.067383 0.099 Uiso 1 1 calc R U . . .
C1A C 0.2225(8) 0.7045(8) 1.0910(6) 0.129(3) Uani 0.543(6) 1 d G U P B -1
C2A C 0.2965(9) 0.6808(7) 1.1648(7) 0.124(3) Uani 0.543(6) 1 d G U P B -1
C3A C 0.3801(8) 0.7558(9) 1.2282(6) 0.143(4) Uani 0.543(6) 1 d G U P B -1
H3A H 0.430098 0.739810 1.278058 0.171 Uiso 0.543(6) 1 calc R U P B -1
C4A C 0.3897(9) 0.8546(8) 1.2178(7) 0.152(4) Uani 0.543(6) 1 d G U P B -1
H4A H 0.446245 0.905358 1.260662 0.183 Uiso 0.543(6) 1 calc R U P B -1
C5A C 0.3158(11) 0.8783(6) 1.1440(9) 0.157(4) Uani 0.543(6) 1 d G U P B -1
H5A H 0.322272 0.945108 1.136995 0.188 Uiso 0.543(6) 1 calc R U P B -1
C6A C 0.2322(9) 0.8033(9) 1.0806(6) 0.140(4) Uani 0.543(6) 1 d G U P B -1
H6A H 0.182151 0.819309 1.030723 0.168 Uiso 0.543(6) 1 calc R U P B -1
C7A C 0.1236(17) 0.6214(15) 1.0253(11) 0.157(5) Uani 0.543(6) 1 d . U P B -1
H7AA H 0.091414 0.644339 0.971762 0.235 Uiso 0.543(6) 1 calc R U P B -1
H7AC H 0.064644 0.605793 1.048597 0.235 Uiso 0.543(6) 1 calc R U P B -1
H7AD H 0.152660 0.561957 1.014143 0.235 Uiso 0.543(6) 1 calc R U P B -1
C8A C 0.2867(15) 0.5712(13) 1.1700(12) 0.146(4) Uani 0.543(6) 1 d . U P B -1
H8AA H 0.272173 0.531665 1.113636 0.218 Uiso 0.543(6) 1 calc R U P B -1
H8AC H 0.223943 0.549904 1.188244 0.218 Uiso 0.543(6) 1 calc R U P B -1
H8AD H 0.357570 0.561938 1.211361 0.218 Uiso 0.543(6) 1 calc R U P B -1
C1B C 0.3397(11) 0.8256(7) 1.1390(10) 0.146(4) Uani 0.457(6) 1 d G U P B -2
H1B H 0.385580 0.886953 1.141724 0.176 Uiso 0.457(6) 1 calc R U P B -2
C2B C 0.2566(12) 0.8236(8) 1.1754(9) 0.147(4) Uani 0.457(6) 1 d G U P B -2
H2B H 0.246389 0.883629 1.202682 0.177 Uiso 0.457(6) 1 calc R U P B -2
C3B C 0.1887(10) 0.7329(10) 1.1714(8) 0.136(4) Uani 0.457(6) 1 d G U P B -2
H3B H 0.132579 0.731566 1.196039 0.163 Uiso 0.457(6) 1 calc R U P B -2
C4B C 0.2039(9) 0.6442(8) 1.1311(8) 0.125(4) Uani 0.457(6) 1 d G U P B -2
C5B C 0.2869(10) 0.6462(7) 1.0948(8) 0.125(3) Uani 0.457(6) 1 d G U P B -2
C6B C 0.3548(9) 0.7369(9) 1.0987(9) 0.127(3) Uani 0.457(6) 1 d G U P B -2
H6B H 0.410960 0.738209 1.074123 0.153 Uiso 0.457(6) 1 calc R U P B -2
C7B C 0.308(2) 0.5469(16) 1.0521(13) 0.155(6) Uani 0.457(6) 1 d . U P B -2
H7BA H 0.380918 0.560243 1.044595 0.232 Uiso 0.457(6) 1 calc R U P B -2
H7BB H 0.246998 0.520362 0.996346 0.232 Uiso 0.457(6) 1 calc R U P B -2
H7BC H 0.310021 0.498449 1.089047 0.232 Uiso 0.457(6) 1 calc R U P B -2
C8B C 0.126(2) 0.552(2) 1.1235(16) 0.178(8) Uani 0.457(6) 1 d . U P B -2
H8BA H 0.062049 0.538864 1.068792 0.268 Uiso 0.457(6) 1 calc R U P B -2
H8BB H 0.098561 0.559015 1.170464 0.268 Uiso 0.457(6) 1 calc R U P B -2
H8BC H 0.166351 0.497547 1.126139 0.268 Uiso 0.457(6) 1 calc R U P B -2
C1C C 0.1103(11) 0.1355(9) 0.0783(7) 0.132(3) Uani 0.5 1 d G U P C -3
C2C C -0.0019(9) 0.1471(9) 0.0414(6) 0.140(3) Uani 0.5 1 d DG U P C -3
C3C C -0.0267(9) 0.2418(11) 0.0505(7) 0.146(4) Uani 0.5 1 d G U P C -3
H3C H -0.102590 0.249725 0.025574 0.175 Uiso 0.5 1 calc R U P C -3
C4C C 0.0606(12) 0.3248(8) 0.0964(8) 0.154(4) Uani 0.5 1 d G U P C -3
H4C H 0.043823 0.388859 0.102549 0.185 Uiso 0.5 1 calc R U P C -3
C5C C 0.1728(11) 0.3132(9) 0.1333(8) 0.157(5) Uani 0.5 1 d G U P C -3
H5C H 0.231887 0.369283 0.164310 0.188 Uiso 0.5 1 calc R U P C -3
C6C C 0.1977(8) 0.2185(11) 0.1242(8) 0.149(4) Uani 0.5 1 d G U P C -3
H6C H 0.273539 0.210571 0.149098 0.178 Uiso 0.5 1 calc R U P C -3
C8C C -0.072(2) 0.0417(14) -0.0075(11) 0.198(10) Uani 0.5 1 d D U P C -3
H8C1 H -0.079492 0.000882 0.033524 0.297 Uiso 0.5 1 calc R U P C -3
H8C2 H -0.032442 0.011265 -0.041302 0.297 Uiso 0.5 1 calc R U P C -3
H8C3 H -0.147020 0.046375 -0.045678 0.297 Uiso 0.5 1 calc R U P C -3
C7C C 0.111(3) 0.0337(18) 0.0530(14) 0.177(7) Uani 0.5 1 d . U P C -3
H7C1 H 0.165069 0.012395 0.100107 0.265 Uiso 0.5 1 calc R U P C -3
H7C2 H 0.132385 0.025178 0.003016 0.265 Uiso 0.5 1 calc R U P C -3
H7C3 H 0.034641 -0.006480 0.038383 0.265 Uiso 0.5 1 calc R U P C -3
Cl1D Cl 0.1196(3) 0.2405(4) 0.1316(2) 0.1171(12) Uani 0.479(3) 1 d . U P D -4
O1D O 0.0856(10) 0.1444(11) 0.1545(8) 0.144(3) Uani 0.479(3) 1 d . U P D -4
O3D O 0.0507(14) 0.3030(13) 0.1532(10) 0.169(4) Uani 0.479(3) 1 d . U P D -4
O4D O 0.2338(13) 0.2772(18) 0.1746(13) 0.220(7) Uani 0.479(3) 1 d . U P D -4
O2D O 0.0945(15) 0.2235(13) 0.0454(8) 0.169(4) Uani 0.479(3) 1 d . U P D -4
Cl1E Cl 0.0068(14) -0.0012(15) 0.4913(9) 0.0970(15) Uani 0.521(3) 1 d . U P D -5
O1E O -0.1096(13) -0.0226(18) 0.4404(13) 0.232(8) Uani 0.521(3) 1 d . U P D -5
O2E O 0.0399(14) 0.1184(10) 0.5055(13) 0.186(5) Uani 0.521(3) 1 d . U P D -5
O3E O -0.003(2) -0.0168(17) 0.5685(8) 0.224(9) Uani 0.521(3) 1 d . U P D -5
O4E O 0.0729(12) -0.0305(11) 0.4747(17) 0.199(7) Uani 0.521(3) 1 d . U P D -5
C18 C 0.1197(8) 0.3122(5) 0.8331(6) 0.084(2) Uani 0.534(6) 1 d G U P E 6
C19 C 0.0729(10) 0.2753(7) 0.7445(5) 0.093(4) Uani 0.534(6) 1 d G U P E 6
H19 H 0.075881 0.318531 0.706348 0.111 Uiso 0.534(6) 1 calc R U P E 6
C20 C 0.0218(10) 0.1746(8) 0.7123(4) 0.093(3) Uani 0.534(6) 1 d G U P E 6
H20 H -0.009793 0.149655 0.652409 0.112 Uiso 0.534(6) 1 calc R U P E 6
N1 N 0.0175(10) 0.1107(6) 0.7688(6) 0.088(4) Uani 0.534(6) 1 d G U P E 6
C21 C 0.0643(8) 0.1476(5) 0.8574(6) 0.095(3) Uani 0.534(6) 1 d G U P E 6
H21 H 0.061323 0.104398 0.895572 0.114 Uiso 0.534(6) 1 calc R U P E 6
C22 C 0.1154(7) 0.2483(5) 0.8896(4) 0.092(2) Uani 0.534(6) 1 d G U P E 6
H22 H 0.146998 0.273274 0.949513 0.110 Uiso 0.534(6) 1 calc R U P E 6
C17 C 0.1766(10) 0.4197(9) 0.8691(8) 0.095(2) Uani 0.534(6) 1 d . U P E 6
O4 O 0.1421(17) 0.4776(17) 0.8075(13) 0.099(4) Uani 0.534(6) 1 d . U P E 6
O13 O 0.2450(9) 0.4512(8) 0.9409(6) 0.134(3) Uani 0.534(6) 1 d . U P E 6
N1J N 0.0256(15) 0.1083(11) 0.7612(11) 0.089(3) Uani 0.466(6) 1 d . U P E -7
C1J C 0.0861(10) 0.4282(9) 0.8231(8) 0.084(2) Uani 0.466(6) 1 d . U P E -7
C2J C 0.0646(11) 0.3185(9) 0.8011(9) 0.078(2) Uani 0.466(6) 1 d . U P E -7
C3J C 0.0159(12) 0.2600(9) 0.8445(9) 0.101(3) Uani 0.466(6) 1 d . U P E -7
H3J H -0.002448 0.289733 0.890226 0.121 Uiso 0.466(6) 1 calc R U P E -7
C4J C -0.0059(14) 0.1565(10) 0.8201(11) 0.102(3) Uani 0.466(6) 1 d . U P E -7
H4J H -0.045693 0.118192 0.846968 0.123 Uiso 0.466(6) 1 calc R U P E -7
C5J C 0.0687(14) 0.1663(12) 0.7231(10) 0.093(3) Uani 0.466(6) 1 d . U P E -7
H5J H 0.087987 0.135771 0.678084 0.111 Uiso 0.466(6) 1 calc R U P E -7
C6J C 0.0906(18) 0.2706(13) 0.7406(11) 0.087(3) Uani 0.466(6) 1 d . U P E -7
H6J H 0.124135 0.306480 0.708695 0.105 Uiso 0.466(6) 1 calc R U P E -7
O1J O 0.0438(10) 0.4724(7) 0.8635(8) 0.125(3) Uani 0.466(6) 1 d . U P E -7
O2J O 0.1616(17) 0.4679(18) 0.7923(15) 0.085(3) Uani 0.466(6) 1 d . U P E -7

loop_
_atom_site_aniso_label
_atom_site_aniso_U_11
_atom_site_aniso_U_22
_atom_site_aniso_U_33
_atom_site_aniso_U_23
_atom_site_aniso_U_13
_atom_site_aniso_U_12
Ag1 0.0796(3) 0.1014(4) 0.1160(4) 0.0334(3) 0.0228(2) 0.0186(2)
O1 0.0605(16) 0.108(2) 0.0802(18) 0.0068(16) 0.0252(14) 0.0165(15)
C1 0.068(2) 0.055(2) 0.085(3) 0.0143(18) 0.0278(19) 0.0104(17)
N2 0.075(2) 0.069(2) 0.095(3) 0.0213(18) 0.0335(19) 0.0035(16)
O2 0.0576(15) 0.0752(17) 0.099(2) 0.0203(15) 0.0323(14) 0.0104(13)
C2 0.082(3) 0.060(2) 0.088(3) 0.0183(19) 0.036(2) 0.0139(19)
C3 0.090(3) 0.059(2) 0.080(2) 0.0215(18) 0.031(2) 0.0204(19)
O3 0.126(3) 0.0663(17) 0.0759(18) 0.0215(14) 0.0294(18) 0.0186(17)
N3 0.075(2) 0.074(2) 0.090(2) 0.0225(18) 0.0216(19) 0.0119(17)
C4 0.079(3) 0.060(2) 0.082(3) 0.0212(19) 0.022(2) 0.0171(19)
C5 0.071(2) 0.0528(19) 0.082(2) 0.0166(17) 0.0259(19) 0.0141(16)
C6 0.070(2) 0.058(2) 0.078(2) 0.0143(17) 0.0268(19) 0.0128(17)
O6 0.0793(19) 0.0777(19) 0.092(2) 0.0226(16) 0.0330(16) 0.0098(15)
C7 0.067(2) 0.063(2) 0.084(3) 0.0189(19) 0.0212(19) 0.0167(18)
O7 0.091(2) 0.142(3) 0.104(3) 0.038(2) 0.051(2) 0.033(2)
C8 0.107(3) 0.064(2) 0.087(3) 0.025(2) 0.034(3) 0.018(2)
O8 0.086(2) 0.086(2) 0.0733(18) 0.0264(15) 0.0214(15) 0.0166(16)
O9 0.093(2) 0.139(3) 0.094(2) 0.052(2) 0.043(2) 0.043(2)
C9 0.065(2) 0.068(2) 0.092(3) 0.009(2) 0.028(2) 0.0062(18)
C10 0.066(2) 0.069(2) 0.087(3) 0.001(2) 0.028(2) 0.0086(18)
C12 0.064(2) 0.071(3) 0.114(4) 0.011(2) 0.033(2) 0.0115(19)
C11 0.066(2) 0.072(2) 0.093(3) 0.011(2) 0.025(2) 0.0123(19)
C13 0.085(3) 0.061(2) 0.118(4) 0.003(2) 0.048(3) 0.006(2)
C14 0.087(3) 0.085(3) 0.087(3) 0.003(2) 0.034(2) 0.009(2)
C15 0.067(2) 0.094(3) 0.084(3) -0.002(2) 0.022(2) 0.008(2)
C16 0.099(3) 0.082(3) 0.145(5) 0.015(3) 0.064(3) 0.011(3)
C23 0.0521(19) 0.077(2) 0.077(2) 0.0211(19) 0.0205(17) 0.0127(17)
C24 0.066(2) 0.086(3) 0.081(3) 0.022(2) 0.032(2) 0.020(2)
C25 0.078(3) 0.080(3) 0.087(3) 0.019(2) 0.030(2) 0.023(2)
C26 0.060(2) 0.078(3) 0.086(3) 0.026(2) 0.0183(19) 0.0141(19)
C27 0.064(2) 0.091(3) 0.098(3) 0.035(2) 0.037(2) 0.020(2)
C28 0.066(2) 0.080(3) 0.092(3) 0.023(2) 0.038(2) 0.019(2)
C29 0.075(3) 0.083(3) 0.112(4) 0.033(3) 0.027(2) 0.014(2)
C30 0.083(3) 0.071(2) 0.094(3) 0.028(2) 0.040(2) 0.014(2)
C31 0.076(2) 0.064(2) 0.087(3) 0.0220(19) 0.036(2) 0.0073(18)
C32 0.091(3) 0.092(3) 0.087(3) 0.023(2) 0.043(2) 0.017(2)
C33 0.090(3) 0.088(3) 0.086(3) 0.019(2) 0.029(2) 0.010(2)
C34 0.075(2) 0.067(2) 0.090(3) 0.018(2) 0.037(2) 0.0036(19)
C35 0.078(3) 0.068(2) 0.077(2) 0.0171(19) 0.032(2) 0.0017(19)
C36 0.085(3) 0.065(2) 0.078(3) 0.0200(19) 0.020(2) 0.013(2)
C37 0.126(4) 0.073(3) 0.082(3) 0.019(2) 0.036(3) 0.017(3)
C38 0.106(3) 0.069(3) 0.085(3) 0.021(2) 0.025(3) 0.010(2)
C39 0.087(3) 0.079(3) 0.076(3) 0.024(2) 0.019(2) 0.014(2)
C40 0.153(5) 0.078(3) 0.076(3) 0.013(2) 0.017(3) 0.005(3)
C41 0.121(4) 0.070(3) 0.079(3) 0.017(2) 0.019(3) 0.007(3)
C42 0.092(3) 0.100(3) 0.079(3) 0.028(2) 0.021(2) 0.020(3)
C43 0.090(3) 0.074(3) 0.074(2) 0.022(2) 0.030(2) 0.021(2)
C44 0.088(3) 0.061(2) 0.073(2) 0.0187(18) 0.029(2) 0.0150(19)
C45 0.085(3) 0.077(3) 0.070(2) 0.018(2) 0.027(2) 0.020(2)
C46 0.088(3) 0.075(3) 0.072(2) 0.015(2) 0.023(2) 0.014(2)
C47 0.089(3) 0.089(3) 0.097(3) 0.036(3) 0.042(3) 0.019(2)
C48 0.085(3) 0.085(3) 0.086(3) 0.037(2) 0.035(2) 0.022(2)
C1A 0.122(6) 0.143(6) 0.152(6) 0.033(6) 0.078(5) 0.044(5)
C2A 0.109(6) 0.146(7) 0.150(7) 0.039(6) 0.079(5) 0.040(5)
C3A 0.127(7) 0.154(8) 0.163(8) 0.026(7) 0.074(6) 0.033(7)
C4A 0.132(8) 0.157(8) 0.175(9) 0.021(8) 0.073(7) 0.026(7)
C5A 0.147(9) 0.153(9) 0.188(9) 0.038(8) 0.085(7) 0.027(8)
C6A 0.138(7) 0.155(8) 0.156(8) 0.052(7) 0.078(6) 0.042(6)
C7A 0.167(12) 0.178(12) 0.134(10) 0.007(9) 0.073(8) 0.048(9)
C8A 0.135(10) 0.158(10) 0.165(11) 0.046(9) 0.071(9) 0.044(8)
C1B 0.132(7) 0.152(8) 0.172(8) 0.044(7) 0.067(7) 0.043(7)
C2B 0.130(7) 0.153(7) 0.168(8) 0.041(7) 0.060(6) 0.040(6)
C3B 0.117(8) 0.163(9) 0.145(8) 0.045(7) 0.062(7) 0.038(7)
C4B 0.108(7) 0.152(8) 0.130(8) 0.050(7) 0.056(6) 0.020(6)
C5B 0.109(7) 0.147(8) 0.138(8) 0.047(7) 0.055(6) 0.041(6)
C6B 0.111(7) 0.143(7) 0.157(8) 0.058(7) 0.070(6) 0.038(6)
C7B 0.181(16) 0.139(11) 0.139(13) 0.024(10) 0.053(11) 0.038(12)
C8B 0.147(14) 0.190(14) 0.169(15) 0.050(13) 0.042(12) -0.026(13)
C1C 0.119(7) 0.197(8) 0.098(6) 0.060(7) 0.049(6) 0.043(7)
C2C 0.121(7) 0.213(8) 0.121(7) 0.061(7) 0.072(6) 0.050(7)
C3C 0.134(8) 0.210(9) 0.117(7) 0.062(8) 0.066(6) 0.036(7)
C4C 0.154(9) 0.201(10) 0.125(8) 0.049(8) 0.062(7) 0.048(8)
C5C 0.139(9) 0.196(9) 0.135(8) 0.071(8) 0.040(8) 0.028(8)
C6C 0.125(8) 0.204(9) 0.129(8) 0.053(8) 0.052(7) 0.041(7)
C8C 0.200(18) 0.254(17) 0.088(10) 0.029(12) 0.036(11) -0.062(16)
C7C 0.27(2) 0.191(13) 0.138(13) 0.082(11) 0.131(15) 0.090(14)
Cl1D 0.0922(19) 0.184(4) 0.0909(18) 0.057(2) 0.0413(15) 0.033(2)
O1D 0.123(6) 0.203(8) 0.140(6) 0.086(6) 0.064(5) 0.053(6)
O3D 0.175(10) 0.190(10) 0.163(10) 0.046(8) 0.079(8) 0.052(9)
O4D 0.111(8) 0.281(17) 0.207(14) 0.054(13) 0.007(9) -0.024(9)
O2D 0.197(10) 0.208(11) 0.103(6) 0.053(7) 0.045(6) 0.054(9)
Cl1E 0.090(3) 0.158(2) 0.088(5) 0.042(4) 0.071(2) 0.053(2)
O1E 0.142(10) 0.319(18) 0.214(13) 0.151(15) -0.010(10) 0.082(11)
O2E 0.200(12) 0.142(8) 0.300(17) 0.091(10) 0.161(12) 0.079(8)
O3E 0.269(18) 0.31(2) 0.101(7) 0.100(10) 0.086(9) -0.019(15)
O4E 0.110(7) 0.164(10) 0.328(18) -0.066(11) 0.148(10) -0.012(7)
C18 0.082(5) 0.084(4) 0.094(5) 0.023(4) 0.045(4) 0.010(4)
C19 0.084(7) 0.092(6) 0.095(6) 0.031(5) 0.025(6) 0.005(6)
C20 0.081(6) 0.090(5) 0.094(5) 0.027(4) 0.012(5) 0.017(5)
N1 0.073(6) 0.087(6) 0.104(6) 0.020(5) 0.035(5) 0.013(5)
C21 0.088(6) 0.107(6) 0.098(5) 0.029(5) 0.043(5) 0.014(5)
C22 0.095(5) 0.098(5) 0.085(5) 0.016(4) 0.039(4) 0.018(4)
C17 0.090(5) 0.100(5) 0.100(5) 0.006(4) 0.049(4) 0.017(4)
O4 0.101(8) 0.083(6) 0.118(7) 0.018(5) 0.056(5) 0.004(6)
O13 0.145(8) 0.122(7) 0.105(5) -0.012(5) 0.027(5) 0.023(5)
N1J 0.074(6) 0.087(6) 0.107(6) 0.016(5) 0.038(5) 0.012(5)
C1J 0.075(5) 0.083(5) 0.107(6) 0.019(5) 0.049(5) 0.017(4)
C2J 0.074(5) 0.077(5) 0.090(6) 0.023(4) 0.038(4) 0.014(4)
C3J 0.110(6) 0.091(5) 0.113(6) 0.020(5) 0.064(5) 0.006(5)
C4J 0.113(7) 0.089(6) 0.112(7) 0.024(5) 0.055(6) 0.007(6)
C5J 0.093(8) 0.081(5) 0.095(6) 0.016(5) 0.027(5) 0.013(6)
C6J 0.080(6) 0.089(6) 0.094(6) 0.017(5) 0.037(5) 0.011(5)
O1J 0.141(8) 0.097(6) 0.166(8) 0.005(5) 0.107(7) 0.012(5)
O2J 0.083(6) 0.071(5) 0.118(8) 0.018(5) 0.057(5) 0.017(4)

loop_
_atom_type_symbol
_atom_type_description
_atom_type_scat_dispersion_real
_atom_type_scat_dispersion_imag
_atom_type_scat_source
C C 0.0047 0.0022 'International Tables Vol C Tables 4.2.6.8 and 6.1.1.4'
H H 0.0000 0.0000 'International Tables Vol C Tables 4.2.6.8 and 6.1.1.4'
N N 0.0089 0.0045 'International Tables Vol C Tables 4.2.6.8 and 6.1.1.4'
O O 0.0150 0.0081 'International Tables Vol C Tables 4.2.6.8 and 6.1.1.4'
Cl Cl 0.1798 0.2039 'International Tables Vol C Tables 4.2.6.8 and 6.1.1.4'
Ag Ag -0.6522 1.3843 'International Tables Vol C Tables 4.2.6.8 and 6.1.1.4'

loop_
_geom_angle_atom_site_label_1
_geom_angle_atom_site_label_2
_geom_angle_atom_site_label_3
_geom_angle
_geom_angle_site_symmetry_1
_geom_angle_site_symmetry_3
_geom_angle_publ_flag
N3 Ag1 N2 151.61(15) 2_565 . ?
N3 Ag1 N1 105.5(15) 2_565 2_556 ?
N2 Ag1 N1 102.1(15) . 2_556 ?
N3 Ag1 O3E 95.9(6) 2_565 2_556 ?
N2 Ag1 O3E 91.5(5) . 2_556 ?
N3 Ag1 O1D 87.6(3) 2_565 . ?
N2 Ag1 O1D 82.7(3) . . ?
C10 O1 C7 116.9(3) . . ?
C2 C1 C6 119.8(4) . . ?
C2 C1 C9 119.4(4) . . ?
C6 C1 C9 120.8(4) . . ?
C34 N2 C33 117.6(4) . . ?
C34 N2 Ag1 123.8(3) . . ?
C33 N2 Ag1 118.3(3) . . ?
C23 O2 C9 117.9(3) . . ?
C1 C2 C3 120.7(4) . . ?
C1 C2 H2 119.7 . . ?
C3 C2 H2 119.7 . . ?
C4 C3 C2 119.0(4) . . ?
C4 C3 C8 120.6(4) . . ?
C2 C3 C8 120.3(4) . . ?
C36 O3 C8 117.1(4) . . ?
C46 N3 C47 117.4(4) . . ?
C46 N3 Ag1 122.2(3) . 2_565 ?
C47 N3 Ag1 118.8(3) . 2_565 ?
C3 C4 C5 121.4(4) . . ?
C3 C4 H4 119.3 . . ?
C5 C4 H4 119.3 . . ?
C6 C5 C4 119.0(4) . . ?
C6 C5 C7 122.5(4) . . ?
C4 C5 C7 118.5(4) . . ?
C5 C6 C1 120.1(4) . . ?
C5 C6 H6 119.9 . . ?
C1 C6 H6 119.9 . . ?
C30 O6 C29 115.7(4) . . ?
O1 C7 C5 109.2(3) . . ?
O1 C7 H7A 109.8 . . ?
C5 C7 H7A 109.8 . . ?
O1 C7 H7AB 109.8 . . ?
C5 C7 H7AB 109.8 . . ?
H7A C7 H7AB 108.3 . . ?
O3 C8 C3 106.8(4) . . ?
O3 C8 H8A 110.4 . . ?
C3 C8 H8A 110.4 . . ?
O3 C8 H8AB 110.4 . . ?
C3 C8 H8AB 110.4 . . ?
H8A C8 H8AB 108.6 . . ?
C43 O8 C42 115.9(4) . . ?
O2 C9 C1 112.1(4) . . ?
O2 C9 H9A 109.2 . . ?
C1 C9 H9A 109.2 . . ?
O2 C9 H9AB 109.2 . . ?
C1 C9 H9AB 109.2 . . ?
H9A C9 H9AB 107.9 . . ?
O1 C10 C11 125.5(5) . . ?
O1 C10 C15 115.2(4) . . ?
C11 C10 C15 119.3(4) . . ?
C11 C12 C13 121.6(5) . . ?
C11 C12 H12 119.2 . . ?
C13 C12 H12 119.2 . . ?
C10 C11 C12 120.2(5) . . ?
C10 C11 H11 119.9 . . ?
C12 C11 H11 119.9 . . ?
C12 C13 C14 117.5(5) . . ?
C12 C13 C16 121.0(5) . . ?
C14 C13 C16 121.4(6) . . ?
C15 C14 C13 121.9(5) . . ?
C15 C14 H14 119.1 . . ?
C13 C14 H14 119.1 . . ?
C14 C15 C10 119.4(5) . . ?
C14 C15 H15 120.3 . . ?
C10 C15 H15 120.3 . . ?
O4 C16 C13 116.0(7) . . ?
C13 C16 O2J 99.3(8) . . ?
O4 C16 H16A 108.3 . . ?
C13 C16 H16A 108.3 . . ?
O4 C16 H16B 108.3 . . ?
C13 C16 H16B 108.3 . . ?
H16A C16 H16B 107.4 . . ?
C28 C23 O2 124.4(4) . . ?
C28 C23 C24 119.2(4) . . ?
O2 C23 C24 116.4(4) . . ?
C25 C24 C23 119.8(4) . . ?
C25 C24 H24 120.1 . . ?
C23 C24 H24 120.1 . . ?
C24 C25 C26 121.5(5) . . ?
C24 C25 H25 119.2 . . ?
C26 C25 H25 119.2 . . ?
C27 C26 C25 118.1(4) . . ?
C27 C26 C29 119.9(4) . . ?
C25 C26 C29 122.0(5) . . ?
C26 C27 C28 121.4(4) . . ?
C26 C27 H27 119.3 . . ?
C28 C27 H27 119.3 . . ?
C23 C28 C27 119.9(4) . . ?
C23 C28 H28 120.0 . . ?
C27 C28 H28 120.0 . . ?
O6 C29 C26 109.7(4) . . ?
O6 C29 H29A 109.7 . . ?
C26 C29 H29A 109.7 . . ?
O6 C29 H29B 109.7 . . ?
C26 C29 H29B 109.7 . . ?
H29A C29 H29B 108.2 . . ?
O7 C30 O6 124.8(5) . . ?
O7 C30 C31 123.2(5) . . ?
O6 C30 C31 112.0(4) . . ?
C32 C31 C35 117.9(4) . . ?
C32 C31 C30 118.4(4) . . ?
C35 C31 C30 123.6(4) . . ?
C33 C32 C31 119.2(5) . . ?
C33 C32 H32 120.4 . . ?
C31 C32 H32 120.4 . . ?
N2 C33 C32 123.1(5) . . ?
N2 C33 H33 118.4 . . ?
C32 C33 H33 118.4 . . ?
N2 C34 C35 122.9(4) . . ?
N2 C34 H34 118.5 . . ?
C35 C34 H34 118.5 . . ?
C34 C35 C31 119.2(4) . . ?
C34 C35 H35 120.4 . . ?
C31 C35 H35 120.4 . . ?
O3 C36 C41 124.2(4) . . ?
O3 C36 C37 115.7(4) . . ?
C41 C36 C37 120.1(5) . . ?
C38 C37 C36 119.9(5) . . ?
C38 C37 H37 120.1 . . ?
C36 C37 H37 120.1 . . ?
C37 C38 C39 121.5(5) . . ?
C37 C38 H38 119.2 . . ?
C39 C38 H38 119.2 . . ?
C40 C39 C38 117.5(5) . . ?
C40 C39 C42 122.1(5) . . ?
C38 C39 C42 120.4(5) . . ?
C39 C40 C41 122.7(5) . . ?
C39 C40 H40 118.6 . . ?
C41 C40 H40 118.6 . . ?
C36 C41 C40 118.3(5) . . ?
C36 C41 H41 120.8 . . ?
C40 C41 H41 120.8 . . ?
O8 C42 C39 106.7(4) . . ?
O8 C42 H42A 110.4 . . ?
C39 C42 H42A 110.4 . . ?
O8 C42 H42B 110.4 . . ?
C39 C42 H42B 110.4 . . ?
H42A C42 H42B 108.6 . . ?
O9 C43 O8 124.4(5) . . ?
O9 C43 C44 123.9(4) . . ?
O8 C43 C44 111.7(4) . . ?
C48 C44 C45 117.7(5) . . ?
C48 C44 C43 123.2(4) . . ?
C45 C44 C43 119.0(4) . . ?
C46 C45 C44 119.6(5) . . ?
C46 C45 H45 120.2 . . ?
C44 C45 H45 120.2 . . ?
N3 C46 C45 123.1(4) . . ?
N3 C46 H46 118.5 . . ?
C45 C46 H46 118.5 . . ?
N3 C47 C48 122.9(5) . . ?
N3 C47 H47 118.5 . . ?
C48 C47 H47 118.5 . . ?
C47 C48 C44 119.2(5) . . ?
C47 C48 H48 120.4 . . ?
C44 C48 H48 120.4 . . ?
C2A C1A C6A 120.0 . . ?
C2A C1A C7A 119.0(11) . . ?
C6A C1A C7A 120.7(11) . . ?
C3A C2A C1A 120.0 . . ?
C3A C2A C8A 122.3(11) . . ?
C1A C2A C8A 117.6(11) . . ?
C2A C3A C4A 120.0 . . ?
C2A C3A H3A 120.0 . . ?
C4A C3A H3A 120.0 . . ?
C3A C4A C5A 120.0 . . ?
C3A C4A H4A 120.0 . . ?
C5A C4A H4A 120.0 . . ?
C6A C5A C4A 120.0 . . ?
C6A C5A H5A 120.0 . . ?
C4A C5A H5A 120.0 . . ?
C5A C6A C1A 120.0 . . ?
C5A C6A H6A 120.0 . . ?
C1A C6A H6A 120.0 . . ?
C1A C7A H7AA 109.5 . . ?
C1A C7A H7AC 109.5 . . ?
H7AA C7A H7AC 109.5 . . ?
C1A C7A H7AD 109.5 . . ?
H7AA C7A H7AD 109.5 . . ?
H7AC C7A H7AD 109.5 . . ?
C2A C8A H8AA 109.5 . . ?
C2A C8A H8AC 109.5 . . ?
H8AA C8A H8AC 109.5 . . ?
C2A C8A H8AD 109.5 . . ?
H8AA C8A H8AD 109.5 . . ?
H8AC C8A H8AD 109.5 . . ?
C2B C1B C6B 120.0 . . ?
C2B C1B H1B 120.0 . . ?
C6B C1B H1B 120.0 . . ?
C1B C2B C3B 120.0 . . ?
C1B C2B H2B 120.0 . . ?
C3B C2B H2B 120.0 . . ?
C4B C3B C2B 120.0 . . ?
C4B C3B H3B 120.0 . . ?
C2B C3B H3B 120.0 . . ?
C5B C4B C3B 120.0 . . ?
C5B C4B C8B 121.8(15) . . ?
C3B C4B C8B 118.0(15) . . ?
C4B C5B C6B 120.0 . . ?
C4B C5B C7B 120.7(11) . . ?
C6B C5B C7B 119.2(11) . . ?
C5B C6B C1B 120.0 . . ?
C5B C6B H6B 120.0 . . ?
C1B C6B H6B 120.0 . . ?
C5B C7B H7BA 109.5 . . ?
C5B C7B H7BB 109.5 . . ?
H7BA C7B H7BB 109.5 . . ?
C5B C7B H7BC 109.5 . . ?
H7BA C7B H7BC 109.5 . . ?
H7BB C7B H7BC 109.5 . . ?
C4B C8B H8BA 109.5 . . ?
C4B C8B H8BB 109.5 . . ?
H8BA C8B H8BB 109.5 . . ?
C4B C8B H8BC 109.5 . . ?
H8BA C8B H8BC 109.5 . . ?
H8BB C8B H8BC 109.5 . . ?
C2C C1C C6C 120.0 . . ?
C2C C1C C7C 107.3(15) . . ?
C6C C1C C7C 132.5(15) . . ?
C3C C2C C1C 120.0 . . ?
C3C C2C C8C 134.9(14) . . ?
C1C C2C C8C 105.0(14) . . ?
C2C C3C C4C 120.0 . . ?
C2C C3C H3C 120.0 . . ?
C4C C3C H3C 120.0 . . ?
C3C C4C C5C 120.0 . . ?
C3C C4C H4C 120.0 . . ?
C5C C4C H4C 120.0 . . ?
C6C C5C C4C 120.0 . . ?
C6C C5C H5C 120.0 . . ?
C4C C5C H5C 120.0 . . ?
C5C C6C C1C 120.0 . . ?
C5C C6C H6C 120.0 . . ?
C1C C6C H6C 120.0 . . ?
C2C C8C H8C1 109.5 . . ?
C2C C8C H8C2 109.5 . . ?
H8C1 C8C H8C2 109.5 . . ?
C2C C8C H8C3 109.5 . . ?
H8C1 C8C H8C3 109.5 . . ?
H8C2 C8C H8C3 109.5 . . ?
C1C C7C H7C1 109.5 . . ?
C1C C7C H7C2 109.5 . . ?
H7C1 C7C H7C2 109.5 . . ?
C1C C7C H7C3 109.5 . . ?
H7C1 C7C H7C3 109.5 . . ?
H7C2 C7C H7C3 109.5 . . ?
O2D Cl1D O4D 110.0(12) . . ?
O2D Cl1D O3D 110.1(10) . . ?
O4D Cl1D O3D 113.5(14) . . ?
O2D Cl1D O1D 107.8(10) . . ?
O4D Cl1D O1D 109.9(11) . . ?
O3D Cl1D O1D 105.4(8) . . ?
Cl1D O1D Ag1 139.3(8) . . ?
O4E Cl1E O3E 117(2) . . ?
O4E Cl1E O1E 126.0(17) . . ?
O3E Cl1E O1E 98.0(12) . . ?
O4E Cl1E O2E 107.1(14) . . ?
O3E Cl1E O2E 103.5(13) . . ?
O1E Cl1E O2E 102.6(16) . . ?
C19 C18 C22 120.0 . . ?
C19 C18 C17 120.9(7) . . ?
C22 C18 C17 119.1(7) . . ?
C18 C19 C20 120.0 . . ?
C18 C19 H19 120.0 . . ?
C20 C19 H19 120.0 . . ?
N1 C20 C19 120.0 . . ?
N1 C20 H20 120.0 . . ?
C19 C20 H20 120.0 . . ?
C20 N1 C21 120.0 . . ?
N1 C21 C22 120.0 . . ?
N1 C21 H21 120.0 . . ?
C22 C21 H21 120.0 . . ?
C21 C22 C18 120.0 . . ?
C21 C22 H22 120.0 . . ?
C18 C22 H22 120.0 . . ?
O13 C17 O4 124.5(14) . . ?
O13 C17 C18 124.4(12) . . ?
O4 C17 C18 111.0(12) . . ?
C17 O4 C16 124.1(17) . . ?
C5J N1J C4J 112.9(14) . . ?
O1J C1J O2J 125.9(14) . . ?
O1J C1J C2J 124.0(11) . . ?
O2J C1J C2J 110.1(12) . . ?
C6J C2J C3J 115.9(13) . . ?
C6J C2J C1J 122.8(12) . . ?
C3J C2J C1J 121.3(11) . . ?
C2J C3J C4J 119.4(12) . . ?
C2J C3J H3J 120.3 . . ?
C4J C3J H3J 120.3 . . ?
N1J C4J C3J 124.2(13) . . ?
N1J C4J H4J 117.9 . . ?
C3J C4J H4J 117.9 . . ?
N1J C5J C6J 127.0(16) . . ?
N1J C5J H5J 116.5 . . ?
C6J C5J H5J 116.5 . . ?
C2J C6J C5J 120.2(15) . . ?
C2J C6J H6J 119.9 . . ?
C5J C6J H6J 119.9 . . ?
C1J O2J C16 112.4(12) . . ?

loop_
_geom_bond_atom_site_label_1
_geom_bond_atom_site_label_2
_geom_bond_distance
_geom_bond_site_symmetry_2
_geom_bond_publ_flag
Ag1 N3 2.222(4) 2_565 ?
Ag1 N2 2.223(4) . ?
Ag1 N1 2.46(4) 2_556 ?
Ag1 O3E 2.591(10) 2_556 ?
Ag1 O1D 2.989(10) . ?
O1 C10 1.359(5) . ?
O1 C7 1.428(6) . ?
C1 C2 1.372(7) . ?
C1 C6 1.405(6) . ?
C1 C9 1.511(6) . ?
N2 C34 1.321(6) . ?
N2 C33 1.337(7) . ?
O2 C23 1.374(5) . ?
O2 C9 1.437(6) . ?
C2 C3 1.392(7) . ?
C2 H2 0.9400 . ?
C3 C4 1.382(7) . ?
C3 C8 1.504(7) . ?
O3 C36 1.374(6) . ?
O3 C8 1.439(6) . ?
N3 C46 1.322(6) . ?
N3 C47 1.351(7) . ?
C4 C5 1.392(6) . ?
C4 H4 0.9400 . ?
C5 C6 1.384(6) . ?
C5 C7 1.497(6) . ?
C6 H6 0.9400 . ?
O6 C30 1.310(6) . ?
O6 C29 1.479(6) . ?
C7 H7A 0.9800 . ?
C7 H7AB 0.9800 . ?
O7 C30 1.200(6) . ?
C8 H8A 0.9800 . ?
C8 H8AB 0.9800 . ?
O8 C43 1.333(5) . ?
O8 C42 1.464(6) . ?
O9 C43 1.188(6) . ?
C9 H9A 0.9800 . ?
C9 H9AB 0.9800 . ?
C10 C11 1.371(7) . ?
C10 C15 1.403(7) . ?
C12 C11 1.378(7) . ?
C12 C13 1.381(8) . ?
C12 H12 0.9400 . ?
C11 H11 0.9400 . ?
C13 C14 1.389(8) . ?
C13 C16 1.482(7) . ?
C14 C15 1.367(7) . ?
C14 H14 0.9400 . ?
C15 H15 0.9400 . ?
C16 O4 1.43(2) . ?
C16 O2J 1.51(2) . ?
C16 H16A 0.9800 . ?
C16 H16B 0.9800 . ?
C23 C28 1.374(6) . ?
C23 C24 1.389(7) . ?
C24 C25 1.369(7) . ?
C24 H24 0.9400 . ?
C25 C26 1.377(7) . ?
C25 H25 0.9400 . ?
C26 C27 1.374(7) . ?
C26 C29 1.517(7) . ?
C27 C28 1.380(7) . ?
C27 H27 0.9400 . ?
C28 H28 0.9400 . ?
C29 H29A 0.9800 . ?
C29 H29B 0.9800 . ?
C30 C31 1.501(7) . ?
C31 C32 1.377(7) . ?
C31 C35 1.378(6) . ?
C32 C33 1.365(8) . ?
C32 H32 0.9400 . ?
C33 H33 0.9400 . ?
C34 C35 1.377(7) . ?
C34 H34 0.9400 . ?
C35 H35 0.9400 . ?
C36 C41 1.374(7) . ?
C36 C37 1.379(7) . ?
C37 C38 1.370(7) . ?
C37 H37 0.9400 . ?
C38 C39 1.372(7) . ?
C38 H38 0.9400 . ?
C39 C40 1.371(8) . ?
C39 C42 1.507(7) . ?
C40 C41 1.380(8) . ?
C40 H40 0.9400 . ?
C41 H41 0.9400 . ?
C42 H42A 0.9800 . ?
C42 H42B 0.9800 . ?
C43 C44 1.493(7) . ?
C44 C48 1.378(7) . ?
C44 C45 1.388(6) . ?
C45 C46 1.370(7) . ?
C45 H45 0.9400 . ?
C46 H46 0.9400 . ?
C47 C48 1.371(7) . ?
C47 H47 0.9400 . ?
C48 H48 0.9400 . ?
C1A C2A 1.3900 . ?
C1A C6A 1.3900 . ?
C1A C7A 1.55(2) . ?
C2A C3A 1.3900 . ?
C2A C8A 1.515(19) . ?
C3A C4A 1.3900 . ?
C3A H3A 0.9400 . ?
C4A C5A 1.3900 . ?
C4A H4A 0.9400 . ?
C5A C6A 1.3900 . ?
C5A H5A 0.9400 . ?
C6A H6A 0.9400 . ?
C7A H7AA 0.9700 . ?
C7A H7AC 0.9700 . ?
C7A H7AD 0.9700 . ?
C8A H8AA 0.9700 . ?
C8A H8AC 0.9700 . ?
C8A H8AD 0.9700 . ?
C1B C2B 1.3900 . ?
C1B C6B 1.3900 . ?
C1B H1B 0.9400 . ?
C2B C3B 1.3900 . ?
C2B H2B 0.9400 . ?
C3B C4B 1.3900 . ?
C3B H3B 0.9400 . ?
C4B C5B 1.3900 . ?
C4B C8B 1.45(2) . ?
C5B C6B 1.3900 . ?
C5B C7B 1.56(2) . ?
C6B H6B 0.9400 . ?
C7B H7BA 0.9700 . ?
C7B H7BB 0.9700 . ?
C7B H7BC 0.9700 . ?
C8B H8BA 0.9700 . ?
C8B H8BB 0.9700 . ?
C8B H8BC 0.9700 . ?
C1C C2C 1.3900 . ?
C1C C6C 1.3900 . ?
C1C C7C 1.41(3) . ?
C2C C3C 1.3900 . ?
C2C C8C 1.540(10) . ?
C3C C4C 1.3900 . ?
C3C H3C 0.9400 . ?
C4C C5C 1.3900 . ?
C4C H4C 0.9400 . ?
C5C C6C 1.3900 . ?
C5C H5C 0.9400 . ?
C6C H6C 0.9400 . ?
C8C H8C1 0.9700 . ?
C8C H8C2 0.9700 . ?
C8C H8C3 0.9700 . ?
C7C H7C1 0.9700 . ?
C7C H7C2 0.9700 . ?
C7C H7C3 0.9700 . ?
Cl1D O2D 1.353(12) . ?
Cl1D O4D 1.359(15) . ?
Cl1D O3D 1.416(16) . ?
Cl1D O1D 1.475(14) . ?
Cl1E O4E 1.087(19) . ?
Cl1E O3E 1.388(10) . ?
Cl1E O1E 1.39(2) . ?
Cl1E O2E 1.60(2) . ?
C18 C19 1.3900 . ?
C18 C22 1.3900 . ?
C18 C17 1.491(13) . ?
C19 C20 1.3900 . ?
C19 H19 0.9400 . ?
C20 N1 1.3900 . ?
C20 H20 0.9400 . ?
N1 C21 1.3900 . ?
C21 C22 1.3900 . ?
C21 H21 0.9400 . ?
C22 H22 0.9400 . ?
C17 O13 1.194(14) . ?
C17 O4 1.39(3) . ?
N1J C5J 1.267(19) . ?
N1J C4J 1.33(2) . ?
C1J O1J 1.167(13) . ?
C1J O2J 1.32(2) . ?
C1J C2J 1.469(17) . ?
C2J C6J 1.30(2) . ?
C2J C3J 1.375(16) . ?
C3J C4J 1.388(19) . ?
C3J H3J 0.9400 . ?
C4J H4J 0.9400 . ?
C5J C6J 1.39(2) . ?
C5J H5J 0.9400 . ?
C6J H6J 0.9400 . ?
